data_4350583
loop_
_publ_author_name
'Ohi, Hiromi'
'Tachi, Yoshimitsu'
'Itoh, Shinobu'

_publ_section_title
;
 Modeling the mononuclear, dinuclear, and trinuclear copper(I) reaction
 centers of copper proteins using pyridylalkylamine ligands connected to
 1,3,5-triethylbenzene spacer.
;
_journal_issue 26
_journal_name_full 'Inorganic chemistry'
_journal_page_first 10825
_journal_page_last 10835
_journal_paper_doi 10.1021/ic061509j
_journal_volume 45
_journal_year 2006
_chemical_formula_moiety 'C42 H50 Cl3 Cu3 N4 '
_chemical_formula_sum 'C42 H50 Cl3 Cu3 N4'
_chemical_formula_weight 907.88
_space_group_IT_number 2
_space_group_name_Hall '-P 1'
_space_group_name_H-M_alt 'P -1'
_symmetry_cell_setting triclinic
_symmetry_Int_Tables_number 2
_symmetry_space_group_name_Hall '-P 1'
_symmetry_space_group_name_H-M 'P -1'
_cell_angle_alpha 89.649(4)
_cell_angle_beta 78.527(4)
_cell_angle_gamma 67.578(4)
_cell_formula_units_Z 2
_cell_length_a 9.4612(10)
_cell_length_b 10.8782(10)
_cell_length_c 22.414(2)
_cell_measurement_reflns_used 6785
_cell_measurement_temperature 161.1
_cell_measurement_theta_max 27.4
_cell_measurement_theta_min 3.3
_cell_volume 2083.7(4)
_computing_cell_refinement PROCESS-AUTO
_computing_data_collection PROCESS-AUTO
_computing_data_reduction CrystalStructure
_computing_molecular_graphics ORTEP3
_computing_publication_material 'CrystalStructure 3.7.0'
_computing_structure_refinement CRYSTALS
_computing_structure_solution SHELXS97
_diffrn_detector_area_resol_mean 10.00
_diffrn_measured_fraction_theta_full 0.989
_diffrn_measured_fraction_theta_max 0.989
_diffrn_measurement_device_type 'Rigaku RAXIS-RAPID'
_diffrn_measurement_method \w
_diffrn_radiation_type 'Mo K\a'
_diffrn_radiation_wavelength 0.71075
_diffrn_reflns_av_R_equivalents 0.026
_diffrn_reflns_limit_h_max 12
_diffrn_reflns_limit_h_min -12
_diffrn_reflns_limit_k_max 14
_diffrn_reflns_limit_k_min -13
_diffrn_reflns_limit_l_max 28
_diffrn_reflns_limit_l_min -28
_diffrn_reflns_number 19192
_diffrn_reflns_theta_full 27.41
_diffrn_reflns_theta_max 27.41
_exptl_absorpt_coefficient_mu 1.744
_exptl_absorpt_correction_T_max 0.693
_exptl_absorpt_correction_T_min 0.693
_exptl_absorpt_correction_type multi-scan
_exptl_absorpt_process_details
;
    Higashi, T. (1995). Program for Absorption Correction.
    Rigaku Corporation, Tokyo, Japan.
;
_exptl_crystal_colour colorless
_exptl_crystal_density_diffrn 1.447
_exptl_crystal_density_method 'not measured'
_exptl_crystal_description prism
_exptl_crystal_F_000 936.00
_exptl_crystal_size_max 0.30
_exptl_crystal_size_mid 0.22
_exptl_crystal_size_min 0.21
_refine_diff_density_max -0.15
_refine_diff_density_min -0.15
_refine_ls_extinction_method none
_refine_ls_goodness_of_fit_ref 1.020
_refine_ls_hydrogen_treatment refall
_refine_ls_number_parameters 522
_refine_ls_number_reflns 7843
_refine_ls_R_factor_gt 0.0366
_refine_ls_shift/su_max 0.0000
_refine_ls_structure_factor_coef F
_refine_ls_weighting_details 'w = 1/[0.0003Fo^2^ + 2.0000\s(Fo^2^) + 0.5000]'
_refine_ls_weighting_scheme calc
_refine_ls_wR_factor_ref 0.0400
_reflns_number_gt 6915
_reflns_number_total 9381
_reflns_threshold_expression F^2^>2.0\s(F^2^)
_cod_data_source_file ic061509jsi20060810_044412.cif
_cod_data_source_block '_3'
_cod_original_cell_volume 2083.6(4)
_cod_original_formula_sum 'C42 H50 Cl3 Cu3 N4 '
_cod_database_code 4350583

loop_
_symmetry_equiv_pos_site_id
_symmetry_equiv_pos_as_xyz
1 +X,+Y,+Z
2 -X,-Y,-Z

loop_
_atom_site_label
_atom_site_type_symbol
_atom_site_fract_x
_atom_site_fract_y
_atom_site_fract_z
_atom_site_U_iso_or_equiv
_atom_site_adp_type
_atom_site_occupancy
_atom_site_symmetry_multiplicity
_atom_site_calc_flag
_atom_site_refinement_flags
Cu(1) Cu 0.52549(4) 0.41611(4) 0.317440(10) 0.03338(9) Uani 1.00 1 d .
Cu(2) Cu 0.42472(4) 0.44826(3) 0.188960(10) 0.02652(8) Uani 1.00 1 d .
Cu(3) Cu 1.5000 0.0000 0.0000 0.03767(14) Uani 1.00 2 d S
Cu(4) Cu 1.0000 0.0000 0.5000 0.05735(18) Uani 1.00 2 d S
Cl(1) Cl 0.54636(8) 0.53237(6) 0.23923(3) 0.02985(17) Uani 1.00 1 d .
Cl(2) Cl 1.25573(9) 0.10094(9) 0.01595(4) 0.0484(2) Uani 1.00 1 d .
Cl(3) Cl 0.19544(13) 0.04056(10) 0.50857(5) 0.0759(3) Uani 1.00 1 d .
N(1) N 0.3639(2) 0.4664(2) 0.39785(10) 0.0397(7) Uani 1.00 1 d .
N(2) N 0.6380(2) 0.2440(2) 0.36138(9) 0.0262(5) Uani 1.00 1 d .
N(3) N 0.1939(2) 0.5293(2) 0.18090(10) 0.0268(5) Uani 1.00 1 d .
N(4) N 0.4365(2) 0.2947(2) 0.12981(9) 0.0220(5) Uani 1.00 1 d .
C(1) C 0.5061(3) -0.0501(2) 0.26184(12) 0.0296(7) Uani 1.00 1 d .
C(2) C 0.5881(3) -0.0204(2) 0.30049(11) 0.0295(7) Uani 1.00 1 d .
C(3) C 0.6590(2) 0.0705(2) 0.28282(11) 0.0257(6) Uani 1.00 1 d .
C(4) C 0.6526(2) 0.1235(2) 0.22526(11) 0.0229(6) Uani 1.00 1 d .
C(5) C 0.5623(2) 0.0959(2) 0.18857(11) 0.0229(6) Uani 1.00 1 d .
C(6) C 0.4879(2) 0.0074(2) 0.20716(11) 0.0265(6) Uani 1.00 1 d .
C(7) C 0.6026(4) -0.0939(2) 0.35834(12) 0.0422(9) Uani 1.00 1 d .
C(8) C 0.7267(7) -0.2268(4) 0.34657(18) 0.1159(18) Uani 1.00 1 d .
C(9) C 0.7565(2) 0.1966(2) 0.19982(12) 0.0265(6) Uani 1.00 1 d .
C(10) C 0.9171(3) 0.1002(3) 0.16520(14) 0.0445(8) Uani 1.00 1 d .
C(11) C 0.3950(3) -0.0349(2) 0.16952(12) 0.0310(7) Uani 1.00 1 d .
C(12) C 0.4898(3) -0.1688(2) 0.13393(12) 0.0404(8) Uani 1.00 1 d .
C(13) C 0.7403(3) 0.1134(2) 0.32532(12) 0.0290(7) Uani 1.00 1 d .
C(14) C 0.5018(3) 0.2296(2) 0.40257(12) 0.0310(7) Uani 1.00 1 d .
C(15) C 0.3785(3) 0.3618(2) 0.43110(12) 0.0310(7) Uani 1.00 1 d .
C(16) C 0.2823(3) 0.3721(3) 0.48769(12) 0.0409(9) Uani 1.00 1 d .
C(17) C 0.1671(3) 0.4948(3) 0.51004(12) 0.0459(9) Uani 1.00 1 d .
C(18) C 0.1516(3) 0.6023(3) 0.47670(13) 0.0491(9) Uani 1.00 1 d .
C(19) C 0.2512(4) 0.5865(3) 0.42021(13) 0.0536(10) Uani 1.00 1 d .
C(20) C 0.2386(5) 0.7011(4) 0.3821(2) 0.1123(16) Uani 1.00 1 d .
C(21) C 0.7296(3) 0.2777(2) 0.40128(11) 0.0316(7) Uani 1.00 1 d .
C(22) C 0.8739(3) 0.2955(2) 0.36726(11) 0.0304(7) Uani 1.00 1 d .
C(23) C 1.0203(3) 0.2012(3) 0.36851(13) 0.0446(9) Uani 1.00 1 d .
C(24) C 1.1544(4) 0.2206(4) 0.34140(16) 0.0581(11) Uani 1.00 1 d .
C(25) C 1.1428(4) 0.3352(4) 0.31328(14) 0.0572(11) Uani 1.00 1 d .
C(26) C 0.9979(4) 0.4299(3) 0.31092(12) 0.0505(10) Uani 1.00 1 d .
C(27) C 0.8630(3) 0.4102(3) 0.33780(12) 0.0374(8) Uani 1.00 1 d .
C(28) C 0.5540(2) 0.1541(2) 0.12718(11) 0.0251(6) Uani 1.00 1 d .
C(29) C 0.2753(2) 0.2967(2) 0.14789(11) 0.0244(6) Uani 1.00 1 d .
C(30) C 0.1532(2) 0.4362(2) 0.15895(11) 0.0252(6) Uani 1.00 1 d .
C(31) C 0.0038(3) 0.4652(2) 0.14963(12) 0.0332(7) Uani 1.00 1 d .
C(32) C -0.1048(3) 0.5937(3) 0.16370(12) 0.0387(8) Uani 1.00 1 d .
C(33) C -0.0636(3) 0.6894(2) 0.18496(12) 0.0366(7) Uani 1.00 1 d .
C(34) C 0.0882(3) 0.6557(2) 0.19319(12) 0.0334(7) Uani 1.00 1 d .
C(35) C 0.1419(4) 0.7564(3) 0.21459(19) 0.0598(11) Uani 1.00 1 d .
C(36) C 0.4536(2) 0.3396(2) 0.06589(11) 0.0254(6) Uani 1.00 1 d .
C(37) C 0.6065(2) 0.3552(2) 0.04303(11) 0.0246(6) Uani 1.00 1 d .
C(38) C 0.7306(3) 0.2570(2) 0.00499(12) 0.0320(7) Uani 1.00 1 d .
C(39) C 0.8710(3) 0.2724(3) -0.01572(13) 0.0440(9) Uani 1.00 1 d .
C(40) C 0.8860(3) 0.3874(3) 0.00082(13) 0.0421(9) Uani 1.00 1 d .
C(41) C 0.7628(3) 0.4871(3) 0.03799(12) 0.0364(8) Uani 1.00 1 d .
C(42) C 0.6225(3) 0.4711(2) 0.05926(11) 0.0286(7) Uani 1.00 1 d .
H(1) H 0.4607 -0.1134 0.2732 0.036 Uiso 1.00 1 c R
H(2) H 0.6254 -0.0442 0.3871 0.054 Uiso 1.00 1 c R
H(3) H 0.5060 -0.1016 0.3749 0.054 Uiso 1.00 1 c R
H(4) H 0.6847 -0.2889 0.3368 0.123 Uiso 1.00 1 c R
H(5) H 0.7705 -0.2520 0.3816 0.123 Uiso 1.00 1 c R
H(6) H 0.8058 -0.2263 0.3131 0.123 Uiso 1.00 1 c R
H(7) H 0.7078 0.2587 0.1729 0.031 Uiso 1.00 1 c R
H(8) H 0.7702 0.2430 0.2326 0.031 Uiso 1.00 1 c R
H(9) H 0.9863 0.0710 0.1925 0.051 Uiso 1.00 1 c R
H(10) H 0.9580 0.1438 0.1336 0.051 Uiso 1.00 1 c R
H(11) H 0.9065 0.0255 0.1479 0.051 Uiso 1.00 1 c R
H(12) H 0.3062 -0.0403 0.1961 0.039 Uiso 1.00 1 c R
H(13) H 0.3616 0.0304 0.1415 0.039 Uiso 1.00 1 c R
H(14) H 0.5419 -0.1560 0.0950 0.051 Uiso 1.00 1 c R
H(15) H 0.4229 -0.2127 0.1288 0.051 Uiso 1.00 1 c R
H(16) H 0.5649 -0.2218 0.1559 0.051 Uiso 1.00 1 c R
H(17) H 0.8307 0.1220 0.3017 0.035 Uiso 1.00 1 c R
H(18) H 0.7705 0.0465 0.3530 0.035 Uiso 1.00 1 c R
H(19) H 0.4561 0.1878 0.3795 0.040 Uiso 1.00 1 c R
H(20) H 0.5379 0.1751 0.4341 0.040 Uiso 1.00 1 c R
H(21) H 0.2953 0.2960 0.5104 0.052 Uiso 1.00 1 c R
H(22) H 0.0990 0.5044 0.5486 0.056 Uiso 1.00 1 c R
H(23) H 0.0730 0.6875 0.4916 0.055 Uiso 1.00 1 c R
H(24) H 0.3033 0.7431 0.3921 0.102 Uiso 1.00 1 c R
H(25) H 0.1331 0.7634 0.3897 0.102 Uiso 1.00 1 c R
H(26) H 0.2718 0.6700 0.3401 0.102 Uiso 1.00 1 c R
H(27) H 0.6631 0.3586 0.4249 0.041 Uiso 1.00 1 c R
H(28) H 0.7606 0.2080 0.4276 0.041 Uiso 1.00 1 c R
H(29) H 1.0289 0.1217 0.3881 0.056 Uiso 1.00 1 c R
H(30) H 1.2545 0.1545 0.3423 0.069 Uiso 1.00 1 c R
H(31) H 1.2347 0.3494 0.2955 0.074 Uiso 1.00 1 c R
H(32) H 0.9898 0.5086 0.2908 0.068 Uiso 1.00 1 c R
H(33) H 0.7628 0.4753 0.3362 0.048 Uiso 1.00 1 c R
H(34) H 0.5284 0.0992 0.1020 0.029 Uiso 1.00 1 c R
H(35) H 0.6542 0.1533 0.1094 0.029 Uiso 1.00 1 c R
H(36) H 0.2569 0.2508 0.1163 0.031 Uiso 1.00 1 c R
H(37) H 0.2677 0.2526 0.1844 0.031 Uiso 1.00 1 c R
H(38) H -0.0221 0.3976 0.1338 0.042 Uiso 1.00 1 c R
H(39) H -0.2088 0.6156 0.1587 0.045 Uiso 1.00 1 c R
H(40) H -0.1374 0.7788 0.1942 0.039 Uiso 1.00 1 c R
H(41) H 0.1251 0.7602 0.2579 0.070 Uiso 1.00 1 c R
H(42) H 0.0844 0.8414 0.2022 0.070 Uiso 1.00 1 c R
H(43) H 0.2502 0.7316 0.1977 0.070 Uiso 1.00 1 c R
H(44) H 0.4469 0.2755 0.0392 0.031 Uiso 1.00 1 c R
H(45) H 0.3704 0.4232 0.0655 0.031 Uiso 1.00 1 c R
H(46) H 0.7199 0.1779 -0.0070 0.038 Uiso 1.00 1 c R
H(47) H 0.9566 0.2039 -0.0414 0.049 Uiso 1.00 1 c R
H(48) H 0.9819 0.3982 -0.0132 0.053 Uiso 1.00 1 c R
H(49) H 0.7732 0.5668 0.0491 0.048 Uiso 1.00 1 c R
H(50) H 0.5373 0.5400 0.0849 0.035 Uiso 1.00 1 c R

loop_
_atom_site_aniso_label
_atom_site_aniso_U_11
_atom_site_aniso_U_22
_atom_site_aniso_U_33
_atom_site_aniso_U_12
_atom_site_aniso_U_13
_atom_site_aniso_U_23
Cu(1) 0.0414(2) 0.0355(2) 0.02530(17) -0.01702(17) -0.00745(14) 0.00633(13)
Cu(2) 0.02687(18) 0.02822(19) 0.02836(17) -0.01301(14) -0.00988(13) 0.00543(12)
Cu(3) 0.0398(2) 0.0419(3) 0.0315(2) -0.0155(2) -0.0088(2) -0.0061(2)
Cu(4) 0.0838(4) 0.0351(3) 0.0457(3) -0.0076(3) -0.0291(3) 0.0089(2)
Cl(1) 0.0372(3) 0.0312(3) 0.0286(3) -0.0181(3) -0.0136(2) 0.0075(2)
Cl(2) 0.0400(4) 0.0535(5) 0.0484(4) -0.0138(3) -0.0104(3) -0.0144(3)
Cl(3) 0.0970(8) 0.0580(6) 0.0806(6) -0.0241(5) -0.0490(6) 0.0261(5)
N(1) 0.0419(14) 0.0400(15) 0.0283(12) -0.0093(12) -0.0010(10) 0.0018(10)
N(2) 0.0289(11) 0.0307(12) 0.0235(10) -0.0148(10) -0.0090(9) 0.0046(9)
N(3) 0.0227(11) 0.0243(12) 0.0333(11) -0.0090(10) -0.0066(9) 0.0066(9)
N(4) 0.0215(10) 0.0245(11) 0.0207(10) -0.0086(9) -0.0066(8) 0.0058(8)
C(1) 0.0333(15) 0.0230(14) 0.0348(14) -0.0134(12) -0.0069(12) 0.0058(11)
C(2) 0.0360(15) 0.0256(14) 0.0257(13) -0.0104(12) -0.0069(11) 0.0062(10)
C(3) 0.0254(13) 0.0254(14) 0.0264(12) -0.0084(11) -0.0085(10) 0.0054(10)
C(4) 0.0215(12) 0.0195(13) 0.0238(12) -0.0035(10) -0.0051(10) 0.0023(9)
C(5) 0.0225(12) 0.0200(13) 0.0223(12) -0.0043(10) -0.0042(10) 0.0029(9)
C(6) 0.0252(13) 0.0239(14) 0.0274(13) -0.0060(11) -0.0064(10) 0.0018(10)
C(7) 0.068(2) 0.0375(17) 0.0302(15) -0.0275(16) -0.0159(14) 0.0131(12)
C(8) 0.210(5) 0.051(2) 0.047(2) -0.003(3) -0.036(3) 0.0177(19)
C(9) 0.0234(13) 0.0269(14) 0.0285(13) -0.0078(11) -0.0081(10) 0.0062(10)
C(10) 0.0285(15) 0.0416(18) 0.0561(19) -0.0100(14) -0.0004(14) 0.0126(15)
C(11) 0.0345(15) 0.0256(14) 0.0376(15) -0.0143(12) -0.0125(12) 0.0052(11)
C(12) 0.0533(19) 0.0293(16) 0.0437(17) -0.0164(14) -0.0205(14) 0.0036(12)
C(13) 0.0284(14) 0.0306(15) 0.0283(13) -0.0103(12) -0.0091(11) 0.0064(11)
C(14) 0.0340(15) 0.0385(16) 0.0275(13) -0.0208(13) -0.0085(11) 0.0075(11)
C(15) 0.0308(14) 0.0434(17) 0.0244(13) -0.0202(13) -0.0062(11) -0.0016(11)
C(16) 0.0436(17) 0.052(2) 0.0345(15) -0.0279(16) -0.0057(13) 0.0012(13)
C(17) 0.0427(18) 0.068(2) 0.0297(15) -0.0285(17) 0.0015(13) -0.0124(15)
C(18) 0.0426(18) 0.057(2) 0.0381(17) -0.0129(17) 0.0002(14) -0.0088(15)
C(19) 0.056(2) 0.048(2) 0.0389(17) -0.0062(17) 0.0019(15) -0.0029(15)
C(20) 0.126(4) 0.049(2) 0.080(3) 0.025(2) 0.040(2) 0.014(2)
C(21) 0.0371(15) 0.0417(17) 0.0237(13) -0.0210(14) -0.0125(11) 0.0066(11)
C(22) 0.0343(15) 0.0433(17) 0.0207(12) -0.0209(13) -0.0094(11) 0.0024(11)
C(23) 0.0414(18) 0.055(2) 0.0449(17) -0.0201(16) -0.0215(14) 0.0086(15)
C(24) 0.0348(18) 0.081(2) 0.057(2) -0.0173(19) -0.0163(16) -0.002(2)
C(25) 0.043(2) 0.101(3) 0.0402(18) -0.043(2) -0.0073(15) 0.0008(19)
C(26) 0.066(2) 0.071(2) 0.0327(16) -0.046(2) -0.0096(15) 0.0134(15)
C(27) 0.0415(17) 0.0487(19) 0.0299(14) -0.0235(15) -0.0130(13) 0.0078(13)
C(28) 0.0275(13) 0.0220(13) 0.0240(12) -0.0063(11) -0.0080(10) 0.0003(10)
C(29) 0.0258(13) 0.0277(14) 0.0238(12) -0.0141(11) -0.0067(10) 0.0052(10)
C(30) 0.0235(13) 0.0304(15) 0.0219(12) -0.0106(11) -0.0049(10) 0.0084(10)
C(31) 0.0278(14) 0.0415(18) 0.0353(15) -0.0170(13) -0.0109(12) 0.0075(12)
C(32) 0.0207(14) 0.0510(19) 0.0392(16) -0.0076(14) -0.0078(12) 0.0112(14)
C(33) 0.0250(14) 0.0329(17) 0.0397(16) -0.0001(13) -0.0025(12) 0.0103(12)
C(34) 0.0306(15) 0.0264(15) 0.0399(15) -0.0080(12) -0.0070(12) 0.0098(12)
C(35) 0.045(2) 0.0277(18) 0.101(3) -0.0055(16) -0.020(2) -0.0035(18)
C(36) 0.0291(14) 0.0290(14) 0.0207(12) -0.0120(11) -0.0101(10) 0.0078(10)
C(37) 0.0256(13) 0.0298(14) 0.0200(11) -0.0101(11) -0.0099(10) 0.0090(10)
C(38) 0.0331(15) 0.0322(16) 0.0296(14) -0.0121(12) -0.0052(11) 0.0018(11)
C(39) 0.0305(16) 0.051(2) 0.0421(17) -0.0112(15) 0.0017(13) 0.0007(14)
C(40) 0.0302(16) 0.055(2) 0.0460(17) -0.0222(15) -0.0076(13) 0.0118(15)
C(41) 0.0429(17) 0.0423(18) 0.0358(15) -0.0259(15) -0.0156(13) 0.0101(13)
C(42) 0.0311(14) 0.0291(15) 0.0262(13) -0.0113(12) -0.0087(11) 0.0063(11)

loop_
_atom_type_symbol
_atom_type_description
_atom_type_scat_dispersion_real
_atom_type_scat_dispersion_imag
_atom_type_scat_source
C C 0.003 0.002
;
International Tables for Crystallography
(1992, Vol. C, Tables 4.2.6.8 and 6.1.1.4)
;
H H 0.000 0.000
;
International Tables for Crystallography
(1992, Vol. C, Table 6.1.1.4)
;
N N 0.006 0.003
;
International Tables for Crystallography
(1992, Vol. C, Tables 4.2.6.8 and 6.1.1.4)
;
Cu Cu 0.320 1.265
;
International Tables for Crystallography
(1992, Vol. C, Tables 4.2.6.8 and 6.1.1.4)
;
Cl Cl 0.148 0.159
;
International Tables for Crystallography
(1992, Vol. C, Tables 4.2.6.8 and 6.1.1.4)
;

loop_
_geom_angle_atom_site_label_1
_geom_angle_atom_site_label_2
_geom_angle_atom_site_label_3
_geom_angle
_geom_angle_site_symmetry_1
_geom_angle_site_symmetry_3
Cl(1) Cu(1) N(1) 129.98(7) . .
Cl(1) Cu(1) N(2) 145.91(5) . .
N(1) Cu(1) N(2) 83.34(8) . .
Cl(1) Cu(2) N(3) 128.58(6) . .
Cl(1) Cu(2) N(4) 148.23(5) . .
N(3) Cu(2) N(4) 83.11(8) . .
Cl(2) Cu(3) Cl(2) 180.00(5) . 85502
Cl(3) Cu(4) Cl(3) 0(440) 65501 65602
Cu(1) Cl(1) Cu(2) 93.92(3) . .
Cu(1) N(1) C(15) 111.88(15) . .
Cu(1) N(1) C(19) 129.3(2) . .
C(15) N(1) C(19) 118.9(2) . .
Cu(1) N(2) C(13) 121.11(15) . .
Cu(1) N(2) C(14) 101.32(14) . .
Cu(1) N(2) C(21) 108.35(17) . .
C(13) N(2) C(14) 109.6(2) . .
C(13) N(2) C(21) 108.57(19) . .
C(14) N(2) C(21) 106.94(19) . .
Cu(2) N(3) C(30) 110.69(14) . .
Cu(2) N(3) C(34) 129.9(2) . .
C(30) N(3) C(34) 119.5(2) . .
Cu(2) N(4) C(28) 122.75(17) . .
Cu(2) N(4) C(29) 101.77(13) . .
Cu(2) N(4) C(36) 107.58(17) . .
C(28) N(4) C(29) 109.6(2) . .
C(28) N(4) C(36) 107.34(16) . .
C(29) N(4) C(36) 106.8(2) . .
C(2) C(1) C(6) 123.1(2) . .
C(1) C(2) C(3) 118.5(2) . .
C(1) C(2) C(7) 117.5(2) . .
C(3) C(2) C(7) 123.9(2) . .
C(2) C(3) C(4) 119.8(2) . .
C(2) C(3) C(13) 120.5(2) . .
C(4) C(3) C(13) 119.7(2) . .
C(3) C(4) C(5) 119.8(2) . .
C(3) C(4) C(9) 120.3(2) . .
C(5) C(4) C(9) 119.5(2) . .
C(4) C(5) C(6) 120.0(2) . .
C(4) C(5) C(28) 119.8(2) . .
C(6) C(5) C(28) 120.1(2) . .
C(1) C(6) C(5) 118.4(2) . .
C(1) C(6) C(11) 117.3(2) . .
C(5) C(6) C(11) 124.2(2) . .
C(2) C(7) C(8) 111.9(2) . .
C(4) C(9) C(10) 111.4(2) . .
C(6) C(11) C(12) 112.6(2) . .
N(2) C(13) C(3) 112.9(2) . .
N(2) C(14) C(15) 112.6(2) . .
N(1) C(15) C(14) 116.3(2) . .
N(1) C(15) C(16) 122.2(2) . .
C(14) C(15) C(16) 121.4(2) . .
C(15) C(16) C(17) 118.6(2) . .
C(16) C(17) C(18) 119.7(2) . .
C(17) C(18) C(19) 119.4(2) . .
N(1) C(19) C(18) 121.2(3) . .
N(1) C(19) C(20) 117.5(2) . .
C(18) C(19) C(20) 121.3(2) . .
N(2) C(21) C(22) 114.6(2) . .
C(21) C(22) C(23) 120.1(2) . .
C(21) C(22) C(27) 121.0(2) . .
C(23) C(22) C(27) 118.8(3) . .
C(22) C(23) C(24) 120.9(3) . .
C(23) C(24) C(25) 120.0(3) . .
C(24) C(25) C(26) 119.9(3) . .
C(25) C(26) C(27) 120.1(3) . .
C(22) C(27) C(26) 120.2(2) . .
N(4) C(28) C(5) 114.70(17) . .
N(4) C(29) C(30) 112.0(2) . .
N(3) C(30) C(29) 116.7(2) . .
N(3) C(30) C(31) 122.0(2) . .
C(29) C(30) C(31) 121.3(2) . .
C(30) C(31) C(32) 118.3(3) . .
C(31) C(32) C(33) 120.1(2) . .
C(32) C(33) C(34) 119.5(2) . .
N(3) C(34) C(33) 120.6(3) . .
N(3) C(34) C(35) 117.2(2) . .
C(33) C(34) C(35) 122.2(2) . .
N(4) C(36) C(37) 113.3(2) . .
C(36) C(37) C(38) 121.2(2) . .
C(36) C(37) C(42) 119.8(2) . .
C(38) C(37) C(42) 119.0(2) . .
C(37) C(38) C(39) 120.7(3) . .
C(38) C(39) C(40) 119.9(2) . .
C(39) C(40) C(41) 120.2(3) . .
C(40) C(41) C(42) 119.9(3) . .
C(37) C(42) C(41) 120.3(2) . .
C(2) C(1) H(1) 118.6 . .
C(6) C(1) H(1) 118.3 . .
C(2) C(7) H(2) 108.9 . .
C(2) C(7) H(3) 108.9 . .
C(8) C(7) H(2) 108.6 . .
C(8) C(7) H(3) 109.0 . .
H(2) C(7) H(3) 109.5 . .
C(7) C(8) H(4) 109.2 . .
C(7) C(8) H(5) 110.2 . .
C(7) C(8) H(6) 108.9 . .
H(4) C(8) H(5) 109.5 . .
H(4) C(8) H(6) 109.5 . .
H(5) C(8) H(6) 109.5 . .
C(4) C(9) H(7) 109.1 . .
C(4) C(9) H(8) 109.0 . .
C(10) C(9) H(7) 109.1 . .
C(10) C(9) H(8) 108.8 . .
H(7) C(9) H(8) 109.5 . .
C(9) C(10) H(9) 109.6 . .
C(9) C(10) H(10) 109.6 . .
C(9) C(10) H(11) 109.1 . .
H(9) C(10) H(10) 109.5 . .
H(9) C(10) H(11) 109.5 . .
H(10) C(10) H(11) 109.5 . .
C(6) C(11) H(12) 108.9 . .
C(6) C(11) H(13) 108.6 . .
C(12) C(11) H(12) 108.7 . .
C(12) C(11) H(13) 108.6 . .
H(12) C(11) H(13) 109.5 . .
C(11) C(12) H(14) 109.5 . .
C(11) C(12) H(15) 110.0 . .
C(11) C(12) H(16) 108.9 . .
H(14) C(12) H(15) 109.5 . .
H(14) C(12) H(16) 109.5 . .
H(15) C(12) H(16) 109.5 . .
N(2) C(13) H(17) 108.6 . .
N(2) C(13) H(18) 108.6 . .
C(3) C(13) H(17) 108.6 . .
C(3) C(13) H(18) 108.6 . .
H(17) C(13) H(18) 109.5 . .
N(2) C(14) H(19) 108.6 . .
N(2) C(14) H(20) 108.7 . .
C(15) C(14) H(19) 108.6 . .
C(15) C(14) H(20) 108.9 . .
H(19) C(14) H(20) 109.5 . .
C(15) C(16) H(21) 120.5 . .
C(17) C(16) H(21) 120.9 . .
C(16) C(17) H(22) 120.2 . .
C(18) C(17) H(22) 120.0 . .
C(17) C(18) H(23) 120.6 . .
C(19) C(18) H(23) 120.0 . .
C(19) C(20) H(24) 109.2 . .
C(19) C(20) H(25) 109.7 . .
C(19) C(20) H(26) 109.6 . .
H(24) C(20) H(25) 109.5 . .
H(24) C(20) H(26) 109.5 . .
H(25) C(20) H(26) 109.5 . .
N(2) C(21) H(27) 108.0 . .
N(2) C(21) H(28) 108.2 . .
C(22) C(21) H(27) 108.1 . .
C(22) C(21) H(28) 108.3 . .
H(27) C(21) H(28) 109.5 . .
C(22) C(23) H(29) 119.3 . .
C(24) C(23) H(29) 119.8 . .
C(23) C(24) H(30) 120.0 . .
C(25) C(24) H(30) 119.9 . .
C(24) C(25) H(31) 120.0 . .
C(26) C(25) H(31) 120.1 . .
C(25) C(26) H(32) 120.0 . .
C(27) C(26) H(32) 119.9 . .
C(22) C(27) H(33) 119.5 . .
C(26) C(27) H(33) 120.3 . .
N(4) C(28) H(34) 108.3 . .
N(4) C(28) H(35) 107.9 . .
C(5) C(28) H(34) 108.5 . .
C(5) C(28) H(35) 107.9 . .
H(34) C(28) H(35) 109.5 . .
N(4) C(29) H(36) 108.8 . .
N(4) C(29) H(37) 108.7 . .
C(30) C(29) H(36) 109.1 . .
C(30) C(29) H(37) 108.7 . .
H(36) C(29) H(37) 109.5 . .
C(30) C(31) H(38) 120.4 . .
C(32) C(31) H(38) 121.3 . .
C(31) C(32) H(39) 120.0 . .
C(33) C(32) H(39) 119.9 . .
C(32) C(33) H(40) 120.7 . .
C(34) C(33) H(40) 119.8 . .
C(34) C(35) H(41) 109.1 . .
C(34) C(35) H(42) 109.7 . .
C(34) C(35) H(43) 109.7 . .
H(41) C(35) H(42) 109.5 . .
H(41) C(35) H(43) 109.5 . .
H(42) C(35) H(43) 109.5 . .
N(4) C(36) H(44) 108.5 . .
N(4) C(36) H(45) 108.4 . .
C(37) C(36) H(44) 108.6 . .
C(37) C(36) H(45) 108.5 . .
H(44) C(36) H(45) 109.5 . .
C(37) C(38) H(46) 119.5 . .
C(39) C(38) H(46) 119.8 . .
C(38) C(39) H(47) 120.3 . .
C(40) C(39) H(47) 119.7 . .
C(39) C(40) H(48) 120.1 . .
C(41) C(40) H(48) 119.7 . .
C(40) C(41) H(49) 120.0 . .
C(42) C(41) H(49) 120.0 . .
C(37) C(42) H(50) 119.8 . .
C(41) C(42) H(50) 119.9 . .

loop_
_geom_bond_atom_site_label_1
_geom_bond_atom_site_label_2
_geom_bond_distance
_geom_bond_site_symmetry_2
Cu(1) Cl(1) 2.1765(7) .
Cu(1) N(1) 2.040(2) .
Cu(1) N(2) 2.118(2) .
Cu(2) Cl(1) 2.1824(9) .
Cu(2) N(3) 2.065(2) .
Cu(2) N(4) 2.095(2) .
Cu(3) Cl(2) 2.1012(7) .
Cu(3) Cl(2) 2.1012(7) 85502
N(1) C(15) 1.334(3) .
N(1) C(19) 1.352(3) .
N(2) C(13) 1.504(3) .
N(2) C(14) 1.489(3) .
N(2) C(21) 1.497(4) .
N(3) C(30) 1.340(4) .
N(3) C(34) 1.347(3) .
N(4) C(28) 1.502(2) .
N(4) C(29) 1.490(3) .
N(4) C(36) 1.509(3) .
C(1) C(2) 1.385(4) .
C(1) C(6) 1.384(3) .
C(2) C(3) 1.407(4) .
C(2) C(7) 1.521(3) .
C(3) C(4) 1.413(3) .
C(3) C(13) 1.512(4) .
C(4) C(5) 1.405(4) .
C(4) C(9) 1.515(4) .
C(5) C(6) 1.411(4) .
C(5) C(28) 1.515(3) .
C(6) C(11) 1.518(4) .
C(7) C(8) 1.458(4) .
C(9) C(10) 1.528(3) .
C(11) C(12) 1.515(3) .
C(14) C(15) 1.508(3) .
C(15) C(16) 1.383(3) .
C(16) C(17) 1.379(4) .
C(17) C(18) 1.360(5) .
C(18) C(19) 1.388(4) .
C(19) C(20) 1.487(5) .
C(21) C(22) 1.506(4) .
C(22) C(23) 1.379(3) .
C(22) C(27) 1.387(4) .
C(23) C(24) 1.385(5) .
C(24) C(25) 1.370(6) .
C(25) C(26) 1.376(4) .
C(26) C(27) 1.392(5) .
C(29) C(30) 1.501(3) .
C(30) C(31) 1.385(4) .
C(31) C(32) 1.374(3) .
C(32) C(33) 1.361(5) .
C(33) C(34) 1.391(4) .
C(34) C(35) 1.488(5) .
C(36) C(37) 1.508(4) .
C(37) C(38) 1.380(3) .
C(37) C(42) 1.385(4) .
C(38) C(39) 1.390(4) .
C(39) C(40) 1.372(5) .
C(40) C(41) 1.375(3) .
C(41) C(42) 1.394(4) .
C(1) H(1) 0.950 .
C(7) H(2) 0.950 .
C(7) H(3) 0.950 .
C(8) H(4) 0.950 .
C(8) H(5) 0.950 .
C(8) H(6) 0.950 .
C(9) H(7) 0.950 .
C(9) H(8) 0.950 .
C(10) H(9) 0.950 .
C(10) H(10) 0.950 .
C(10) H(11) 0.950 .
C(11) H(12) 0.950 .
C(11) H(13) 0.950 .
C(12) H(14) 0.950 .
C(12) H(15) 0.950 .
C(12) H(16) 0.950 .
C(13) H(17) 0.950 .
C(13) H(18) 0.950 .
C(14) H(19) 0.950 .
C(14) H(20) 0.950 .
C(16) H(21) 0.950 .
C(17) H(22) 0.950 .
C(18) H(23) 0.950 .
C(20) H(24) 0.950 .
C(20) H(25) 0.950 .
C(20) H(26) 0.950 .
C(21) H(27) 0.950 .
C(21) H(28) 0.950 .
C(23) H(29) 0.950 .
C(24) H(30) 0.950 .
C(25) H(31) 0.950 .
C(26) H(32) 0.950 .
C(27) H(33) 0.950 .
C(28) H(34) 0.950 .
C(28) H(35) 0.950 .
C(29) H(36) 0.950 .
C(29) H(37) 0.950 .
C(31) H(38) 0.950 .
C(32) H(39) 0.950 .
C(33) H(40) 0.950 .
C(35) H(41) 0.950 .
C(35) H(42) 0.950 .
C(35) H(43) 0.950 .
C(36) H(44) 0.950 .
C(36) H(45) 0.950 .
C(38) H(46) 0.950 .
C(39) H(47) 0.950 .
C(40) H(48) 0.950 .
C(41) H(49) 0.950 .
C(42) H(50) 0.950 .

loop_
_geom_contact_atom_site_label_1
_geom_contact_atom_site_label_2
_geom_contact_distance
_geom_contact_site_symmetry_2
Cu(3) C(12) 3.513(2) 65501
Cu(3) C(12) 3.513(2) 75502
Cu(3) C(28) 3.534(2) 65501
Cu(3) C(28) 3.534(2) 75502
Cu(4) Cl(3) 2.1013(14) 65501
Cu(4) Cl(3) 2.1013(14) 65602
Cl(3) Cu(4) 2.1013(14) 45501
N(3) C(26) 3.528(4) 45501
C(12) Cu(3) 3.513(2) 45501
C(17) C(17) 3.240(5) 56602
C(17) C(18) 3.516(5) 56602
C(17) C(22) 3.449(4) 66602
C(17) C(27) 3.495(4) 66602
C(18) C(17) 3.516(5) 56602
C(18) C(21) 3.582(5) 66602
C(21) C(18) 3.582(5) 66602
C(22) C(17) 3.449(4) 66602
C(26) N(3) 3.528(4) 65501
C(26) C(30) 3.442(3) 65501
C(27) C(17) 3.495(4) 66602
C(28) Cu(3) 3.534(2) 45501
C(30) C(26) 3.442(3) 45501
C(36) C(41) 3.474(3) 66502
C(36) C(42) 3.497(3) 66502
C(37) C(42) 3.510(3) 66502
C(41) C(36) 3.474(3) 66502
C(42) C(36) 3.497(3) 66502
C(42) C(37) 3.510(3) 66502
Cu(1) H(31) 3.225 45501
Cu(2) H(31) 3.135 45501
Cu(3) H(13) 3.148 65501
Cu(3) H(13) 3.148 75502
Cu(3) H(14) 2.711 65501
Cu(3) H(14) 2.711 75502
Cu(3) H(34) 2.638 65501
Cu(3) H(34) 2.638 75502
Cu(3) H(36) 3.527 65501
Cu(3) H(36) 3.527 75502
Cu(3) H(44) 2.952 65501
Cu(3) H(44) 2.952 75502
Cu(3) H(46) 3.322 65501
Cu(3) H(46) 3.322 75502
Cu(4) H(23) 3.199 64501
Cu(4) H(23) 3.199 66602
Cu(4) H(25) 3.269 64501
Cu(4) H(25) 3.269 66602
Cu(4) H(28) 3.223 .
Cu(4) H(28) 3.223 75602
Cu(4) H(29) 2.842 .
Cu(4) H(29) 2.842 75602
Cl(1) H(16) 3.292 56501
Cl(1) H(39) 3.059 65501
Cl(2) H(10) 3.342 .
Cl(2) H(13) 3.165 65501
Cl(2) H(14) 3.029 75502
Cl(2) H(34) 3.509 65501
Cl(2) H(34) 3.229 75502
Cl(2) H(36) 2.789 65501
Cl(2) H(44) 3.187 65501
Cl(2) H(46) 2.958 75502
Cl(2) H(47) 3.151 .
Cl(2) H(48) 3.442 .
Cl(3) H(2) 3.158 65602
Cl(3) H(5) 3.522 65602
Cl(3) H(18) 3.279 65602
Cl(3) H(20) 3.203 65602
Cl(3) H(21) 3.261 .
Cl(3) H(23) 3.078 56602
Cl(3) H(25) 3.404 56602
Cl(3) H(28) 2.977 65602
Cl(3) H(29) 3.340 45501
N(1) H(31) 3.273 45501
N(3) H(31) 3.215 45501
N(3) H(32) 2.877 45501
C(1) H(30) 2.859 45501
C(1) H(40) 3.217 64501
C(2) H(30) 2.954 45501
C(2) H(40) 3.235 64501
C(3) H(30) 3.546 45501
C(3) H(40) 3.409 64501
C(4) H(40) 3.506 64501
C(5) H(40) 3.557 64501
C(6) H(30) 3.364 45501
C(6) H(40) 3.422 64501
C(7) H(30) 3.456 45501
C(8) H(21) 3.272 65602
C(8) H(32) 3.063 54501
C(8) H(33) 3.131 54501
C(8) H(40) 3.410 64501
C(10) H(38) 3.539 65501
C(10) H(42) 2.865 64501
C(11) H(9) 3.516 45501
C(11) H(43) 3.320 54501
C(12) H(39) 3.075 64501
C(12) H(43) 2.987 54501
C(12) H(49) 3.351 54501
C(12) H(50) 3.194 54501
C(14) H(30) 3.270 45501
C(15) H(31) 3.590 45501
C(16) H(5) 3.227 65602
C(16) H(22) 3.598 56602
C(17) H(5) 3.540 65602
C(17) H(22) 3.061 56602
C(17) H(23) 3.544 56602
C(17) H(27) 3.188 66602
C(18) H(22) 3.152 56602
C(18) H(27) 3.199 66602
C(18) H(28) 3.409 66602
C(21) H(23) 3.424 66602
C(22) H(22) 3.004 66602
C(22) H(23) 3.316 66602
C(23) H(22) 3.385 66602
C(23) H(23) 3.194 66602
C(24) H(19) 3.032 65501
C(24) H(37) 3.525 65501
C(25) H(19) 3.415 65501
C(25) H(22) 3.473 66602
C(25) H(37) 2.901 65501
C(26) H(4) 3.301 56501
C(26) H(5) 3.485 56501
C(26) H(6) 3.475 56501
C(26) H(22) 3.105 66602
C(26) H(37) 3.422 65501
C(27) H(4) 3.060 56501
C(27) H(5) 3.533 56501
C(27) H(22) 2.849 66602
C(29) H(31) 3.283 45501
C(30) H(31) 3.347 45501
C(30) H(32) 3.004 45501
C(31) H(32) 3.170 45501
C(31) H(48) 3.393 66502
C(31) H(49) 3.338 45501
C(32) H(16) 3.042 46501
C(32) H(32) 3.181 45501
C(32) H(48) 3.355 66502
C(32) H(49) 3.076 45501
C(33) H(6) 2.894 46501
C(33) H(16) 3.467 46501
C(33) H(32) 3.068 45501
C(33) H(47) 3.503 66502
C(34) H(6) 3.253 46501
C(34) H(32) 2.915 45501
C(35) H(6) 3.432 46501
C(35) H(9) 3.248 46501
C(35) H(11) 3.473 46501
C(35) H(12) 3.136 56501
C(35) H(15) 3.086 56501
C(36) H(49) 3.576 66502
C(37) H(45) 3.450 66502
C(37) H(50) 3.421 66502
C(39) H(45) 3.554 66502
C(40) H(38) 3.280 65501
C(40) H(45) 3.151 66502
C(40) H(48) 3.074 76502
C(40) H(49) 3.417 76502
C(41) H(38) 3.147 65501
C(41) H(39) 3.158 65501
C(41) H(44) 3.317 66502
C(41) H(45) 2.850 66502
C(41) H(48) 3.076 76502
C(42) H(15) 3.430 56501
C(42) H(44) 3.467 66502
C(42) H(45) 3.016 66502
H(1) H(24) 3.451 54501
H(1) H(30) 3.036 45501
H(1) H(40) 3.593 64501
H(2) Cl(3) 3.158 65602
H(2) H(21) 3.519 65602
H(3) H(24) 2.975 54501
H(3) H(30) 3.093 45501
H(4) C(26) 3.301 54501
H(4) C(27) 3.060 54501
H(4) H(21) 3.467 65602
H(4) H(24) 3.457 54501
H(4) H(32) 2.871 54501
H(4) H(33) 2.383 54501
H(4) H(40) 3.516 64501
H(5) Cl(3) 3.522 65602
H(5) C(16) 3.227 65602
H(5) C(17) 3.540 65602
H(5) C(26) 3.485 54501
H(5) C(27) 3.533 54501
H(5) H(21) 2.468 65602
H(5) H(22) 3.105 65602
H(5) H(25) 3.538 64501
H(5) H(32) 3.081 54501
H(5) H(33) 3.174 54501
H(6) C(26) 3.475 54501
H(6) C(33) 2.894 64501
H(6) C(34) 3.253 64501
H(6) C(35) 3.432 64501
H(6) H(32) 2.728 54501
H(6) H(33) 3.446 54501
H(6) H(40) 2.616 64501
H(6) H(41) 2.976 64501
H(6) H(42) 3.539 64501
H(7) H(38) 3.409 65501
H(8) H(38) 3.514 65501
H(9) C(11) 3.516 65501
H(9) C(35) 3.248 64501
H(9) H(12) 2.816 65501
H(9) H(13) 3.363 65501
H(9) H(41) 3.552 64501
H(9) H(42) 2.335 64501
H(9) H(43) 3.600 64501
H(10) Cl(2) 3.342 .
H(10) H(13) 3.579 65501
H(10) H(36) 3.401 65501
H(10) H(38) 2.838 65501
H(10) H(42) 3.504 64501
H(11) C(35) 3.473 64501
H(11) H(40) 3.016 64501
H(11) H(42) 2.557 64501
H(11) H(47) 3.159 75502
H(12) C(35) 3.136 54501
H(12) H(9) 2.816 45501
H(12) H(41) 3.379 54501
H(12) H(42) 2.832 54501
H(12) H(43) 2.726 54501
H(13) Cu(3) 3.148 45501
H(13) Cl(2) 3.165 45501
H(13) H(9) 3.363 45501
H(13) H(10) 3.579 45501
H(14) Cu(3) 2.711 45501
H(14) Cl(2) 3.029 75502
H(14) H(39) 3.256 64501
H(14) H(44) 3.251 65502
H(14) H(46) 3.534 65502
H(14) H(49) 3.008 54501
H(14) H(50) 3.334 54501
H(15) C(35) 3.086 54501
H(15) C(42) 3.430 54501
H(15) H(39) 3.469 64501
H(15) H(42) 3.128 54501
H(15) H(43) 2.272 54501
H(15) H(46) 3.238 65502
H(15) H(49) 3.400 54501
H(15) H(50) 2.601 54501
H(16) Cl(1) 3.292 54501
H(16) C(32) 3.042 64501
H(16) C(33) 3.467 64501
H(16) H(39) 2.209 64501
H(16) H(40) 3.106 64501
H(16) H(43) 3.168 54501
H(16) H(49) 3.104 54501
H(16) H(50) 3.169 54501
H(17) H(42) 3.525 64501
H(18) Cl(3) 3.279 65602
H(19) C(24) 3.032 45501
H(19) C(25) 3.415 45501
H(19) H(30) 2.372 45501
H(19) H(31) 3.121 45501
H(20) Cl(3) 3.203 65602
H(21) Cl(3) 3.261 .
H(21) C(8) 3.272 65602
H(21) H(2) 3.519 65602
H(21) H(4) 3.467 65602
H(21) H(5) 2.468 65602
H(21) H(23) 3.429 56602
H(22) C(16) 3.598 56602
H(22) C(17) 3.061 56602
H(22) C(18) 3.152 56602
H(22) C(22) 3.004 66602
H(22) C(23) 3.385 66602
H(22) C(25) 3.473 66602
H(22) C(26) 3.105 66602
H(22) C(27) 2.849 66602
H(22) H(5) 3.105 65602
H(22) H(22) 3.169 56602
H(22) H(23) 3.320 56602
H(22) H(27) 3.276 66602
H(22) H(32) 3.544 66602
H(22) H(33) 3.161 66602
H(23) Cu(4) 3.199 46501
H(23) Cl(3) 3.078 56602
H(23) C(17) 3.544 56602
H(23) C(21) 3.424 66602
H(23) C(22) 3.316 66602
H(23) C(23) 3.194 66602
H(23) H(21) 3.429 56602
H(23) H(22) 3.320 56602
H(23) H(27) 3.297 66602
H(23) H(28) 3.094 66602
H(23) H(29) 3.164 66602
H(24) H(1) 3.451 56501
H(24) H(3) 2.975 56501
H(24) H(4) 3.457 56501
H(25) Cu(4) 3.269 46501
H(25) Cl(3) 3.404 56602
H(25) H(5) 3.538 46501
H(27) C(17) 3.188 66602
H(27) C(18) 3.199 66602
H(27) H(22) 3.276 66602
H(27) H(23) 3.297 66602
H(28) Cu(4) 3.223 .
H(28) Cl(3) 2.977 65602
H(28) C(18) 3.409 66602
H(28) H(23) 3.094 66602
H(29) Cu(4) 2.842 .
H(29) Cl(3) 3.340 65501
H(29) H(23) 3.164 66602
H(30) C(1) 2.859 65501
H(30) C(2) 2.954 65501
H(30) C(3) 3.546 65501
H(30) C(6) 3.364 65501
H(30) C(7) 3.456 65501
H(30) C(14) 3.270 65501
H(30) H(1) 3.036 65501
H(30) H(3) 3.093 65501
H(30) H(19) 2.372 65501
H(31) Cu(1) 3.225 65501
H(31) Cu(2) 3.135 65501
H(31) N(1) 3.273 65501
H(31) N(3) 3.215 65501
H(31) C(15) 3.590 65501
H(31) C(29) 3.283 65501
H(31) C(30) 3.347 65501
H(31) H(19) 3.121 65501
H(31) H(37) 2.624 65501
H(32) N(3) 2.877 65501
H(32) C(8) 3.063 56501
H(32) C(30) 3.004 65501
H(32) C(31) 3.170 65501
H(32) C(32) 3.181 65501
H(32) C(33) 3.068 65501
H(32) C(34) 2.915 65501
H(32) H(4) 2.871 56501
H(32) H(5) 3.081 56501
H(32) H(6) 2.728 56501
H(32) H(22) 3.544 66602
H(32) H(37) 3.516 65501
H(32) H(41) 3.457 65501
H(33) C(8) 3.131 56501
H(33) H(4) 2.383 56501
H(33) H(5) 3.174 56501
H(33) H(6) 3.446 56501
H(33) H(22) 3.161 66602
H(34) Cu(3) 2.638 45501
H(34) Cl(2) 3.509 45501
H(34) Cl(2) 3.229 75502
H(36) Cu(3) 3.527 45501
H(36) Cl(2) 2.789 45501
H(36) H(10) 3.401 45501
H(37) C(24) 3.525 45501
H(37) C(25) 2.901 45501
H(37) C(26) 3.422 45501
H(37) H(31) 2.624 45501
H(37) H(32) 3.516 45501
H(38) C(10) 3.539 45501
H(38) C(40) 3.280 45501
H(38) C(41) 3.147 45501
H(38) H(7) 3.409 45501
H(38) H(8) 3.514 45501
H(38) H(10) 2.838 45501
H(38) H(48) 3.286 45501
H(38) H(48) 3.542 66502
H(38) H(49) 3.073 45501
H(39) Cl(1) 3.059 45501
H(39) C(12) 3.075 46501
H(39) C(41) 3.158 45501
H(39) H(14) 3.256 46501
H(39) H(15) 3.469 46501
H(39) H(16) 2.209 46501
H(39) H(48) 3.500 66502
H(39) H(49) 2.569 45501
H(39) H(50) 3.505 45501
H(40) C(1) 3.217 46501
H(40) C(2) 3.235 46501
H(40) C(3) 3.409 46501
H(40) C(4) 3.506 46501
H(40) C(5) 3.557 46501
H(40) C(6) 3.422 46501
H(40) C(8) 3.410 46501
H(40) H(1) 3.593 46501
H(40) H(4) 3.516 46501
H(40) H(6) 2.616 46501
H(40) H(11) 3.016 46501
H(40) H(16) 3.106 46501
H(40) H(47) 3.549 66502
H(41) H(6) 2.976 46501
H(41) H(9) 3.552 46501
H(41) H(12) 3.379 56501
H(41) H(32) 3.457 45501
H(42) C(10) 2.865 46501
H(42) H(6) 3.539 46501
H(42) H(9) 2.335 46501
H(42) H(10) 3.504 46501
H(42) H(11) 2.557 46501
H(42) H(12) 2.832 56501
H(42) H(15) 3.128 56501
H(42) H(17) 3.525 46501
H(43) C(11) 3.320 56501
H(43) C(12) 2.987 56501
H(43) H(9) 3.600 46501
H(43) H(12) 2.726 56501
H(43) H(15) 2.272 56501
H(43) H(16) 3.168 56501
H(44) Cu(3) 2.952 45501
H(44) Cl(2) 3.187 45501
H(44) C(41) 3.317 66502
H(44) C(42) 3.467 66502
H(44) H(14) 3.251 65502
H(44) H(49) 3.173 66502
H(44) H(50) 3.433 66502
H(45) C(37) 3.450 66502
H(45) C(39) 3.554 66502
H(45) C(40) 3.151 66502
H(45) C(41) 2.850 66502
H(45) C(42) 3.016 66502
H(45) H(48) 3.585 66502
H(45) H(49) 3.119 66502
H(45) H(50) 3.373 66502
H(46) Cu(3) 3.322 45501
H(46) Cl(2) 2.958 75502
H(46) H(14) 3.534 65502
H(46) H(15) 3.238 65502
H(47) Cl(2) 3.151 .
H(47) C(33) 3.503 66502
H(47) H(11) 3.159 75502
H(47) H(40) 3.549 66502
H(48) Cl(2) 3.442 .
H(48) C(31) 3.393 66502
H(48) C(32) 3.355 66502
H(48) C(40) 3.074 76502
H(48) C(41) 3.076 76502
H(48) H(38) 3.286 65501
H(48) H(38) 3.542 66502
H(48) H(39) 3.500 66502
H(48) H(45) 3.585 66502
H(48) H(48) 2.459 76502
H(48) H(49) 2.468 76502
H(49) C(12) 3.351 56501
H(49) C(31) 3.338 65501
H(49) C(32) 3.076 65501
H(49) C(36) 3.576 66502
H(49) C(40) 3.417 76502
H(49) H(14) 3.008 56501
H(49) H(15) 3.400 56501
H(49) H(16) 3.104 56501
H(49) H(38) 3.073 65501
H(49) H(39) 2.569 65501
H(49) H(44) 3.173 66502
H(49) H(45) 3.119 66502
H(49) H(48) 2.468 76502
H(50) C(12) 3.194 56501
H(50) C(37) 3.421 66502
H(50) H(14) 3.334 56501
H(50) H(15) 2.601 56501
H(50) H(16) 3.169 56501
H(50) H(39) 3.505 65501
H(50) H(44) 3.433 66502
H(50) H(45) 3.373 66502

loop_
_geom_torsion_atom_site_label_1
_geom_torsion_atom_site_label_2
_geom_torsion_atom_site_label_3
_geom_torsion_atom_site_label_4
_geom_torsion
Cl(1) Cu(1) N(1) C(15) 171.65(19)
Cl(1) Cu(1) N(1) C(19) -8.9(3)
N(1) Cu(1) Cl(1) Cu(2) -96.19(12)
Cl(1) Cu(1) N(2) C(13) -39.6(3)
Cl(1) Cu(1) N(2) C(14) -160.94(13)
Cl(1) Cu(1) N(2) C(21) 86.75(16)
N(2) Cu(1) Cl(1) Cu(2) 98.15(14)
N(1) Cu(1) N(2) C(13) 151.5(2)
N(1) Cu(1) N(2) C(14) 30.07(18)
N(1) Cu(1) N(2) C(21) -82.23(16)
N(2) Cu(1) N(1) C(15) -16.4(2)
N(2) Cu(1) N(1) C(19) 163.1(3)
Cl(1) Cu(2) N(3) C(30) -165.24(13)
Cl(1) Cu(2) N(3) C(34) 16.0(2)
N(3) Cu(2) Cl(1) Cu(1) 99.28(8)
Cl(1) Cu(2) N(4) C(28) 29.6(2)
Cl(1) Cu(2) N(4) C(29) 152.32(11)
Cl(1) Cu(2) N(4) C(36) -95.56(16)
N(4) Cu(2) Cl(1) Cu(1) -85.52(11)
N(3) Cu(2) N(4) C(28) -154.20(19)
N(3) Cu(2) N(4) C(29) -31.45(14)
N(3) Cu(2) N(4) C(36) 80.67(15)
N(4) Cu(2) N(3) C(30) 17.30(17)
N(4) Cu(2) N(3) C(34) -161.5(2)
Cu(1) N(1) C(15) C(14) -2.9(3)
Cu(1) N(1) C(15) C(16) 179.5(2)
Cu(1) N(1) C(19) C(18) -179.5(2)
Cu(1) N(1) C(19) C(20) 0.3(5)
C(15) N(1) C(19) C(18) 0.0(5)
C(15) N(1) C(19) C(20) 179.8(3)
C(19) N(1) C(15) C(14) 177.6(3)
C(19) N(1) C(15) C(16) -0.1(3)
Cu(1) N(2) C(13) C(3) -53.2(3)
Cu(1) N(2) C(14) C(15) -39.8(2)
Cu(1) N(2) C(21) C(22) -71.8(2)
C(13) N(2) C(14) C(15) -168.9(2)
C(14) N(2) C(13) C(3) 64.1(2)
C(13) N(2) C(21) C(22) 61.5(2)
C(21) N(2) C(13) C(3) -179.4(2)
C(14) N(2) C(21) C(22) 179.7(2)
C(21) N(2) C(14) C(15) 73.6(2)
Cu(2) N(3) C(30) C(29) 2.7(2)
Cu(2) N(3) C(30) C(31) 179.6(2)
Cu(2) N(3) C(34) C(33) -179.4(2)
Cu(2) N(3) C(34) C(35) 1.6(3)
C(30) N(3) C(34) C(33) 1.8(3)
C(30) N(3) C(34) C(35) -177.1(2)
C(34) N(3) C(30) C(29) -178.4(2)
C(34) N(3) C(30) C(31) -1.4(3)
Cu(2) N(4) C(28) C(5) 50.2(3)
Cu(2) N(4) C(29) C(30) 41.5(2)
Cu(2) N(4) C(36) C(37) 66.0(2)
C(28) N(4) C(29) C(30) 172.8(2)
C(29) N(4) C(28) C(5) -68.9(3)
C(28) N(4) C(36) C(37) -67.9(2)
C(36) N(4) C(28) C(5) 175.5(2)
C(29) N(4) C(36) C(37) 174.7(2)
C(36) N(4) C(29) C(30) -71.2(2)
C(2) C(1) C(6) C(5) 3.0(3)
C(2) C(1) C(6) C(11) 179.98(15)
C(6) C(1) C(2) C(3) -1.3(3)
C(6) C(1) C(2) C(7) -178.4(2)
C(1) C(2) C(3) C(4) -3.4(3)
C(1) C(2) C(3) C(13) 175.81(19)
C(1) C(2) C(7) C(8) 80.9(4)
C(3) C(2) C(7) C(8) -96.0(4)
C(7) C(2) C(3) C(4) 173.4(2)
C(7) C(2) C(3) C(13) -7.3(3)
C(2) C(3) C(4) C(5) 6.5(3)
C(2) C(3) C(4) C(9) -166.63(19)
C(2) C(3) C(13) N(2) -97.0(2)
C(4) C(3) C(13) N(2) 82.3(2)
C(13) C(3) C(4) C(5) -172.79(18)
C(13) C(3) C(4) C(9) 14.1(2)
C(3) C(4) C(5) C(6) -4.8(2)
C(3) C(4) C(5) C(28) 179.27(18)
C(3) C(4) C(9) C(10) 86.4(2)
C(5) C(4) C(9) C(10) -86.7(2)
C(9) C(4) C(5) C(6) 168.34(18)
C(9) C(4) C(5) C(28) -7.6(2)
C(4) C(5) C(6) C(1) 0.2(2)
C(4) C(5) C(6) C(11) -176.63(19)
C(4) C(5) C(28) N(4) -83.0(2)
C(6) C(5) C(28) N(4) 101.1(2)
C(28) C(5) C(6) C(1) 176.08(18)
C(28) C(5) C(6) C(11) -0.7(3)
C(1) C(6) C(11) C(12) -78.9(2)
C(5) C(6) C(11) C(12) 97.9(2)
N(2) C(14) C(15) N(1) 31.3(4)
N(2) C(14) C(15) C(16) -151.0(3)
N(1) C(15) C(16) C(17) 0.5(5)
C(14) C(15) C(16) C(17) -177.1(3)
C(15) C(16) C(17) C(18) -0.8(5)
C(16) C(17) C(18) C(19) 0.7(6)
C(17) C(18) C(19) N(1) -0.3(6)
C(17) C(18) C(19) C(20) 179.9(3)
N(2) C(21) C(22) C(23) -108.6(3)
N(2) C(21) C(22) C(27) 75.8(3)
C(21) C(22) C(23) C(24) -175.1(3)
C(21) C(22) C(27) C(26) 174.7(2)
C(23) C(22) C(27) C(26) -0.9(4)
C(27) C(22) C(23) C(24) 0.6(4)
C(22) C(23) C(24) C(25) 0.6(5)
C(23) C(24) C(25) C(26) -1.3(5)
C(24) C(25) C(26) C(27) 0.9(5)
C(25) C(26) C(27) C(22) 0.2(4)
N(4) C(29) C(30) N(3) -31.9(3)
N(4) C(29) C(30) C(31) 151.1(2)
N(3) C(30) C(31) C(32) -0.2(3)
C(29) C(30) C(31) C(32) 176.6(2)
C(30) C(31) C(32) C(33) 1.4(4)
C(31) C(32) C(33) C(34) -1.0(4)
C(32) C(33) C(34) N(3) -0.7(4)
C(32) C(33) C(34) C(35) 178.2(3)
N(4) C(36) C(37) C(38) 99.2(2)
N(4) C(36) C(37) C(42) -82.2(2)
C(36) C(37) C(38) C(39) -179.9(2)
C(36) C(37) C(42) C(41) -179.5(2)
C(38) C(37) C(42) C(41) -0.8(3)
C(42) C(37) C(38) C(39) 1.4(4)
C(37) C(38) C(39) C(40) -1.2(4)
C(38) C(39) C(40) C(41) 0.2(4)
C(39) C(40) C(41) C(42) 0.4(4)
C(40) C(41) C(42) C(37) -0.1(3)
